data_4319525
loop_
_publ_author_name
'Oliver Just'
'William S. Rees'

_publ_section_title
;
 Synthesis and Single-Crystal X-ray Diffraction Examination of a
 Structurally Homologous Series of Tetracoordinate Heteroleptic Anionic
 Lanthanide Complexes: Ln{N[Si(CH3)2CH2CH2Si(CH3)2]}3(\m-Cl)Li(L)3 [Ln =
 Sm, Eu, Gd, Tb, Dy, Ho, Er, Tm, Yb; (L)3= (THF)3, (Et2O)3, (THF)2(Et2O)]
;
_journal_name_full 'Inorganic Chemistry'
_journal_page_first 1751
_journal_page_last 1755
_journal_paper_doi 10.1021/ic9912023
_journal_volume 40
_journal_year 2001
_chemical_formula_sum 'C30 H72 Cl Li N3 O3 Si6 Tm'
_chemical_formula_weight 902.77
_chemical_name_systematic
; 
? 
;
_space_group_IT_number 14
_symmetry_cell_setting monoclinic
_symmetry_space_group_name_Hall '-P 2yn'
_symmetry_space_group_name_H-M 'P 1 21/n 1'
_atom_sites_solution_hydrogens geom
_atom_sites_solution_primary direct
_atom_sites_solution_secondary difmap
_audit_creation_method SHELXL-97
_cell_angle_alpha 90.00
_cell_angle_beta 98.304(11)
_cell_angle_gamma 90.00
_cell_formula_units_Z 4
_cell_length_a 12.6678(14)
_cell_length_b 20.660(3)
_cell_length_c 18.744(2)
_cell_measurement_temperature 173(2)
_cell_volume 4854.2(10)
_computing_structure_refinement 'SHELXL-97 (Sheldrick, 1997)'
_computing_structure_solution 'SHELXS-97 (Sheldrick, 1990)'
_diffrn_ambient_temperature 173(2)
_diffrn_measured_fraction_theta_full 0.944
_diffrn_measured_fraction_theta_max 0.944
_diffrn_radiation_monochromator graphite
_diffrn_radiation_source 'fine-focus sealed tube'
_diffrn_radiation_type MoK\a
_diffrn_radiation_wavelength 0.71073
_diffrn_reflns_av_R_equivalents 0.0250
_diffrn_reflns_av_sigmaI/netI 0.0337
_diffrn_reflns_limit_h_max 16
_diffrn_reflns_limit_h_min -14
_diffrn_reflns_limit_k_max 24
_diffrn_reflns_limit_k_min -27
_diffrn_reflns_limit_l_max 25
_diffrn_reflns_limit_l_min -24
_diffrn_reflns_number 31004
_diffrn_reflns_theta_full 28.45
_diffrn_reflns_theta_max 28.45
_diffrn_reflns_theta_min 1.48
_exptl_absorpt_coefficient_mu 2.059
_exptl_crystal_density_diffrn 1.235
_exptl_crystal_density_method 'not measured'
_exptl_crystal_F_000 1880
_refine_diff_density_max 0.742
_refine_diff_density_min -0.575
_refine_diff_density_rms 0.075
_refine_ls_extinction_coef 0.00068(6)
_refine_ls_extinction_expression Fc^*^=kFc[1+0.001xFc^2^\l^3^/sin(2\q)]^-1/4^
_refine_ls_extinction_method SHELXL
_refine_ls_goodness_of_fit_ref 1.031
_refine_ls_hydrogen_treatment mixed
_refine_ls_matrix_type full
_refine_ls_number_parameters 488
_refine_ls_number_reflns 11550
_refine_ls_number_restraints 0
_refine_ls_restrained_S_all 1.031
_refine_ls_R_factor_all 0.0425
_refine_ls_R_factor_gt 0.0269
_refine_ls_shift/su_max 0.054
_refine_ls_shift/su_mean 0.002
_refine_ls_structure_factor_coef Fsqd
_refine_ls_weighting_details 'calc w=1/[\s^2^(Fo^2^)+(0.0329P)^2^+2.2433P] where P=(Fo^2^+2Fc^2^)/3'
_refine_ls_weighting_scheme calc
_refine_ls_wR_factor_gt 0.0648
_refine_ls_wR_factor_ref 0.0702
_reflns_number_gt 9103
_reflns_number_total 11550
_reflns_threshold_expression >2sigma(I)
_cod_data_source_file ic9912023_8.cif
_cod_data_source_block just33
_cod_database_code 4319525

loop_
_symmetry_equiv_pos_as_xyz
'x, y, z'
'-x+1/2, y+1/2, -z+1/2'
'-x, -y, -z'
'x-1/2, -y-1/2, z-1/2'

loop_
_atom_site_label
_atom_site_type_symbol
_atom_site_fract_x
_atom_site_fract_y
_atom_site_fract_z
_atom_site_U_iso_or_equiv
_atom_site_adp_type
_atom_site_occupancy
_atom_site_symmetry_multiplicity
_atom_site_calc_flag
_atom_site_refinement_flags
_atom_site_disorder_assembly
_atom_site_disorder_group
Tm1 Tm 0.885323(10) 0.149237(5) 0.212889(6) 0.02849(5) Uani 1 1 d . . .
Si1 Si 0.96225(7) 0.21760(4) 0.37851(4) 0.0415(2) Uani 1 1 d . . .
Si2 Si 0.74055(7) 0.21597(5) 0.34428(5) 0.0442(2) Uani 1 1 d . . .
Si3 Si 0.76101(7) 0.00324(4) 0.19220(4) 0.03951(19) Uani 1 1 d . . .
Si4 Si 0.64564(7) 0.09546(4) 0.10367(4) 0.03996(19) Uani 1 1 d . . .
Si5 Si 0.88651(10) 0.29851(4) 0.11965(5) 0.0543(3) Uani 1 1 d . . .
Si6 Si 1.00929(8) 0.19896(5) 0.07219(4) 0.0471(2) Uani 1 1 d . . .
Cl1 Cl 1.05368(6) 0.07978(4) 0.24883(4) 0.04523(18) Uani 1 1 d . . .
N1 N 0.85782(19) 0.19754(11) 0.31261(11) 0.0352(5) Uani 1 1 d . . .
N2 N 0.75618(19) 0.08417(11) 0.16836(11) 0.0334(5) Uani 1 1 d . . .
N3 N 0.9249(2) 0.21889(11) 0.13319(12) 0.0384(6) Uani 1 1 d . . .
O1 O 1.31932(19) 0.05051(12) 0.33224(14) 0.0601(6) Uani 1 1 d . . .
O2 O 1.1510(2) -0.05598(11) 0.36218(12) 0.0538(6) Uani 1 1 d . . .
O3 O 1.22144(19) -0.04339(11) 0.20775(12) 0.0527(6) Uani 1 1 d . . .
C1 C 0.9007(3) 0.27823(19) 0.43421(19) 0.0616(10) Uani 1 1 d . . .
H1A H 0.9384 0.2798 0.4818 0.079(9) Uiso 1 1 calc R . .
H1B H 0.9012 0.3201 0.4134 0.079(9) Uiso 1 1 calc R . .
C2 C 0.7849(3) 0.2546(2) 0.43472(19) 0.0630(10) Uani 1 1 d . . .
H2A H 0.7398 0.2900 0.4420 0.090(10) Uiso 1 1 calc R . .
H2B H 0.7824 0.2240 0.4723 0.090(10) Uiso 1 1 calc R . .
C3 C 1.0814(3) 0.24959(19) 0.3428(2) 0.0605(10) Uani 1 1 d . . .
H3A H 1.1394 0.2528 0.3809 0.086(8) Uiso 1 1 calc R . .
H3B H 1.0658 0.2912 0.3224 0.086(8) Uiso 1 1 calc R . .
H3C H 1.1000 0.2211 0.3068 0.086(8) Uiso 1 1 calc R . .
C4 C 1.0071(3) 0.14593(19) 0.4357(2) 0.0674(11) Uani 1 1 d . . .
H4A H 1.0563 0.1595 0.4761 0.115(11) Uiso 1 1 calc R . .
H4B H 1.0408 0.1157 0.4082 0.115(11) Uiso 1 1 calc R . .
H4C H 0.9472 0.1262 0.4519 0.115(11) Uiso 1 1 calc R . .
C5 C 0.6585(3) 0.14312(19) 0.3557(2) 0.0648(11) Uani 1 1 d . . .
H5A H 0.5953 0.1557 0.3739 0.083(8) Uiso 1 1 calc R . .
H5B H 0.6981 0.1141 0.3887 0.083(8) Uiso 1 1 calc R . .
H5C H 0.6401 0.1223 0.3105 0.083(8) Uiso 1 1 calc R . .
C6 C 0.6548(4) 0.2739(2) 0.2862(2) 0.0794(13) Uani 1 1 d . . .
H6A H 0.5935 0.2839 0.3079 0.114(11) Uiso 1 1 calc R . .
H6B H 0.6332 0.2549 0.2402 0.114(11) Uiso 1 1 calc R . .
H6C H 0.6938 0.3124 0.2807 0.114(11) Uiso 1 1 calc R . .
C7 C 0.6204(3) -0.02445(18) 0.16352(19) 0.0559(9) Uani 1 1 d . . .
H7A H 0.6176 -0.0700 0.1564 0.062(8) Uiso 1 1 calc R . .
H7B H 0.5762 -0.0132 0.1985 0.062(8) Uiso 1 1 calc R . .
C8 C 0.5856(3) 0.01166(19) 0.09208(19) 0.0616(10) Uani 1 1 d . . .
H8A H 0.5100 0.0142 0.0822 0.106(12) Uiso 1 1 calc R . .
H8B H 0.6109 -0.0102 0.0533 0.106(12) Uiso 1 1 calc R . .
C9 C 0.8510(4) -0.04319(18) 0.1404(2) 0.0751(12) Uani 1 1 d . . .
H9A H 0.8478 -0.0879 0.1519 0.102(9) Uiso 1 1 calc R . .
H9B H 0.9221 -0.0281 0.1528 0.102(9) Uiso 1 1 calc R . .
H9C H 0.8288 -0.0372 0.0903 0.102(9) Uiso 1 1 calc R . .
C10 C 0.8056(3) -0.00979(18) 0.29074(18) 0.0589(10) Uani 1 1 d . . .
H10A H 0.8103 -0.0549 0.3005 0.077(7) Uiso 1 1 calc R . .
H10B H 0.7557 0.0094 0.3176 0.077(7) Uiso 1 1 calc R . .
H10C H 0.8737 0.0096 0.3041 0.077(7) Uiso 1 1 calc R . .
C11 C 0.6780(3) 0.12622(19) 0.01598(17) 0.0554(9) Uani 1 1 d . . .
H11A H 0.6143 0.1301 -0.0173 0.077(7) Uiso 1 1 calc R . .
H11B H 0.7251 0.0969 -0.0025 0.077(7) Uiso 1 1 calc R . .
H11C H 0.7112 0.1674 0.0230 0.077(7) Uiso 1 1 calc R . .
C12 C 0.5446(3) 0.1515(2) 0.1329(2) 0.0650(11) Uani 1 1 d . . .
H12A H 0.4810 0.1498 0.0992 0.081(8) Uiso 1 1 calc R . .
H12B H 0.5718 0.1944 0.1354 0.081(8) Uiso 1 1 calc R . .
H12C H 0.5294 0.1388 0.1791 0.081(8) Uiso 1 1 calc R . .
C13 C 0.9617(5) 0.3246(2) 0.0439(2) 0.0900(16) Uani 1 1 d . . .
H13A H 0.9218 0.3559 0.0141 0.132(16) Uiso 1 1 calc R . .
H13B H 1.0287 0.3429 0.0629 0.132(16) Uiso 1 1 calc R . .
C14 C 0.9773(4) 0.26267(19) 0.0006(2) 0.0757(13) Uani 1 1 d . . .
H14A H 1.0343 0.2677 -0.0268 0.104(12) Uiso 1 1 calc R . .
H14B H 0.9141 0.2521 -0.0310 0.104(12) Uiso 1 1 calc R . .
C15 C 0.9227(4) 0.35126(17) 0.2000(2) 0.0680(11) Uani 1 1 d . . .
H15A H 0.8981 0.3940 0.1889 0.086(8) Uiso 1 1 calc R . .
H15B H 0.9980 0.3517 0.2130 0.086(8) Uiso 1 1 calc R . .
H15C H 0.8905 0.3350 0.2391 0.086(8) Uiso 1 1 calc R . .
C16 C 0.7416(4) 0.3087(2) 0.0913(3) 0.0957(18) Uani 1 1 d . . .
H16A H 0.7256 0.3533 0.0842 0.120(11) Uiso 1 1 calc R . .
H16B H 0.7040 0.2921 0.1277 0.120(11) Uiso 1 1 calc R . .
H16C H 0.7206 0.2858 0.0476 0.120(11) Uiso 1 1 calc R . .
C17 C 0.9893(3) 0.11504(18) 0.03664(19) 0.0565(9) Uani 1 1 d . . .
H17A H 1.0379 0.1068 0.0035 0.076(7) Uiso 1 1 calc R . .
H17B H 0.9183 0.1104 0.0128 0.076(7) Uiso 1 1 calc R . .
H17C H 1.0016 0.0851 0.0754 0.076(7) Uiso 1 1 calc R . .
C18 C 1.1513(3) 0.2074(2) 0.1123(2) 0.0757(12) Uani 1 1 d . . .
H18A H 1.1956 0.1971 0.0771 0.108(10) Uiso 1 1 calc R . .
H18B H 1.1664 0.1787 0.1521 0.108(10) Uiso 1 1 calc R . .
H18C H 1.1646 0.2507 0.1282 0.108(10) Uiso 1 1 calc R . .
C19 C 1.4728(7) 0.0034(4) 0.4069(5) 0.189(4) Uani 1 1 d . . .
H19A H 1.5396 -0.0161 0.4029 0.284 Uiso 1 1 calc R . .
H19B H 1.4296 -0.0263 0.4284 0.284 Uiso 1 1 calc R . .
H19C H 1.4840 0.0412 0.4359 0.284 Uiso 1 1 calc R . .
C20 C 1.4233(4) 0.0198(3) 0.3404(4) 0.131(3) Uani 1 1 d . . .
H20A H 1.4164 -0.0186 0.3122 0.196 Uiso 1 1 calc R . .
H20B H 1.4698 0.0478 0.3195 0.196 Uiso 1 1 calc R . .
C21 C 1.3206(4) 0.1173(2) 0.3484(2) 0.0787(13) Uani 1 1 d . . .
H21A H 1.3711 0.1246 0.3902 0.118 Uiso 1 1 calc R . .
H21B H 1.2524 0.1291 0.3597 0.118 Uiso 1 1 calc R . .
C22 C 1.3463(4) 0.1595(2) 0.2912(3) 0.0995(17) Uani 1 1 d . . .
H22A H 1.3416 0.2034 0.3055 0.149 Uiso 1 1 calc R . .
H22B H 1.2974 0.1520 0.2486 0.149 Uiso 1 1 calc R . .
H22C H 1.4167 0.1507 0.2820 0.149 Uiso 1 1 calc R . .
C23 C 1.0887(4) -0.1690(2) 0.3584(3) 0.0834(14) Uani 1 1 d . . .
C24 C 1.1835(4) -0.1218(2) 0.3712(3) 0.0542(15) Uani 0.697(7) 1 d P . .
C24' C 1.0625(10) -0.0910(9) 0.3557(9) 0.089(6) Uani 0.303(7) 1 d P . .
C25 C 1.0904(5) -0.0306(3) 0.4169(3) 0.0573(16) Uani 0.697(7) 1 d P . .
C25' C 1.2243(10) -0.0584(8) 0.4421(7) 0.074(5) Uani 0.303(7) 1 d P . .
C26 C 1.1746(4) -0.0061(2) 0.4816(2) 0.0867(14) Uani 1 1 d . . .
C27 C 1.2649(6) 0.0255(3) 0.1102(3) 0.1090(19) Uani 1 1 d . . .
C28 C 1.3005(5) -0.0241(3) 0.1617(3) 0.0719(19) Uani 0.726(7) 1 d P . .
C28' C 1.1980(13) -0.0063(7) 0.1321(6) 0.059(4) Uani 0.274(7) 1 d P . .
C29 C 1.1340(4) -0.0820(3) 0.1750(3) 0.0626(16) Uani 0.726(7) 1 d P . .
C29' C 1.2471(11) -0.1063(6) 0.2008(8) 0.063(5) Uani 0.274(7) 1 d P . .
C30 C 1.1629(5) -0.1507(2) 0.1627(3) 0.0839(14) Uani 1 1 d . . .
Li1 Li 1.1927(4) 0.0045(2) 0.2910(3) 0.0410(11) Uani 1 1 d . . .

loop_
_atom_site_aniso_label
_atom_site_aniso_U_11
_atom_site_aniso_U_22
_atom_site_aniso_U_33
_atom_site_aniso_U_23
_atom_site_aniso_U_13
_atom_site_aniso_U_12
Tm1 0.03575(7) 0.02933(7) 0.02032(6) 0.00122(5) 0.00377(4) 0.00131(5)
Si1 0.0458(5) 0.0501(5) 0.0281(4) -0.0060(3) 0.0033(3) -0.0133(4)
Si2 0.0437(5) 0.0536(5) 0.0356(4) -0.0120(4) 0.0070(4) 0.0026(4)
Si3 0.0446(5) 0.0352(4) 0.0376(4) 0.0034(3) 0.0023(4) -0.0042(4)
Si4 0.0423(5) 0.0505(5) 0.0255(4) -0.0004(3) -0.0006(3) 0.0037(4)
Si5 0.0927(8) 0.0346(5) 0.0346(4) 0.0058(4) 0.0052(5) 0.0039(5)
Si6 0.0626(6) 0.0518(5) 0.0293(4) 0.0053(4) 0.0148(4) -0.0050(4)
Cl1 0.0382(4) 0.0463(4) 0.0508(4) 0.0065(3) 0.0053(3) 0.0077(3)
N1 0.0418(14) 0.0405(13) 0.0228(11) -0.0047(9) 0.0031(10) -0.0028(11)
N2 0.0392(13) 0.0332(12) 0.0264(11) 0.0009(9) -0.0005(10) 0.0021(10)
N3 0.0564(16) 0.0339(13) 0.0255(11) 0.0033(9) 0.0081(11) -0.0003(11)
O1 0.0459(14) 0.0622(16) 0.0695(16) -0.0069(13) -0.0008(12) -0.0077(12)
O2 0.0658(16) 0.0517(14) 0.0454(12) 0.0096(11) 0.0134(11) 0.0001(12)
O3 0.0555(14) 0.0572(15) 0.0465(13) -0.0120(11) 0.0114(11) 0.0017(11)
C1 0.073(3) 0.069(3) 0.0428(19) -0.0243(17) 0.0088(18) -0.014(2)
C2 0.066(2) 0.084(3) 0.0414(19) -0.0235(19) 0.0132(17) -0.002(2)
C3 0.054(2) 0.070(2) 0.058(2) -0.0101(18) 0.0106(18) -0.0209(19)
C4 0.073(3) 0.080(3) 0.0435(19) 0.0105(19) -0.0141(18) -0.009(2)
C5 0.048(2) 0.081(3) 0.070(3) -0.016(2) 0.0202(19) -0.0092(19)
C6 0.083(3) 0.077(3) 0.075(3) -0.015(2) -0.002(2) 0.035(2)
C7 0.058(2) 0.055(2) 0.0510(19) 0.0061(16) -0.0035(17) -0.0162(17)
C8 0.061(2) 0.073(3) 0.0449(19) -0.0001(18) -0.0122(17) -0.011(2)
C9 0.093(3) 0.041(2) 0.099(3) -0.001(2) 0.038(3) 0.010(2)
C10 0.059(2) 0.059(2) 0.052(2) 0.0230(17) -0.0125(17) -0.0123(18)
C11 0.059(2) 0.074(2) 0.0325(16) 0.0059(16) 0.0015(15) 0.0111(18)
C12 0.054(2) 0.092(3) 0.047(2) -0.0035(19) 0.0021(17) 0.024(2)
C13 0.171(5) 0.053(2) 0.049(2) 0.0183(19) 0.027(3) -0.011(3)
C14 0.130(4) 0.065(3) 0.0386(19) 0.0150(17) 0.032(2) 0.000(3)
C15 0.109(4) 0.041(2) 0.054(2) -0.0039(17) 0.010(2) 0.002(2)
C16 0.122(4) 0.058(3) 0.091(3) -0.008(2) -0.039(3) 0.037(3)
C17 0.061(2) 0.064(2) 0.0462(19) -0.0093(17) 0.0150(17) 0.0095(18)
C18 0.066(3) 0.101(3) 0.065(2) 0.002(2) 0.026(2) -0.025(2)
C19 0.182(8) 0.149(7) 0.213(9) 0.031(6) -0.052(7) 0.088(6)
C20 0.047(3) 0.167(6) 0.165(6) -0.026(5) -0.030(3) 0.012(3)
C21 0.078(3) 0.082(3) 0.076(3) -0.028(2) 0.011(2) -0.024(2)
C22 0.074(3) 0.092(4) 0.127(5) 0.018(3) 0.000(3) -0.006(3)
C23 0.092(3) 0.067(3) 0.087(3) 0.002(2) 0.001(3) -0.034(2)
C24 0.060(3) 0.037(3) 0.062(3) 0.009(2) 0.000(3) -0.001(2)
C24' 0.034(7) 0.119(14) 0.110(13) 0.053(11) -0.008(7) -0.023(8)
C25 0.071(4) 0.062(3) 0.043(3) 0.003(2) 0.021(3) 0.007(3)
C25' 0.049(7) 0.107(12) 0.062(8) 0.032(8) -0.009(6) -0.010(7)
C26 0.121(4) 0.094(3) 0.044(2) -0.005(2) 0.006(2) 0.005(3)
C27 0.152(6) 0.089(4) 0.100(4) 0.013(3) 0.068(4) 0.005(4)
C28 0.055(3) 0.110(5) 0.055(3) -0.008(3) 0.020(3) 0.006(3)
C28' 0.080(11) 0.066(9) 0.033(6) 0.001(6) 0.013(6) 0.012(8)
C29 0.051(3) 0.071(4) 0.063(3) -0.017(3) -0.001(2) 0.004(3)
C29' 0.051(8) 0.041(7) 0.096(11) -0.027(7) 0.006(7) 0.020(6)
C30 0.110(4) 0.060(3) 0.079(3) -0.016(2) 0.004(3) 0.000(2)
Li1 0.042(3) 0.042(3) 0.039(3) 0.000(2) 0.007(2) 0.002(2)

loop_
_atom_type_symbol
_atom_type_description
_atom_type_scat_dispersion_real
_atom_type_scat_dispersion_imag
_atom_type_scat_source
C C 0.0033 0.0016 'International Tables Vol C Tables 4.2.6.8 and 6.1.1.4'
H H 0.0000 0.0000 'International Tables Vol C Tables 4.2.6.8 and 6.1.1.4'
Li Li -0.0003 0.0001 'International Tables Vol C Tables 4.2.6.8 and 6.1.1.4'
N N 0.0061 0.0033 'International Tables Vol C Tables 4.2.6.8 and 6.1.1.4'
O O 0.0106 0.0060 'International Tables Vol C Tables 4.2.6.8 and 6.1.1.4'
Si Si 0.0817 0.0704 'International Tables Vol C Tables 4.2.6.8 and 6.1.1.4'
Cl Cl 0.1484 0.1585 'International Tables Vol C Tables 4.2.6.8 and 6.1.1.4'
Tm Tm -0.3139 5.2483 'International Tables Vol C Tables 4.2.6.8 and 6.1.1.4'

loop_
_geom_angle_atom_site_label_1
_geom_angle_atom_site_label_2
_geom_angle_atom_site_label_3
_geom_angle
_geom_angle_site_symmetry_1
_geom_angle_site_symmetry_3
_geom_angle_publ_flag
N3 Tm1 N2 112.13(9) . . ?
N3 Tm1 N1 111.34(9) . . ?
N2 Tm1 N1 113.77(9) . . ?
N3 Tm1 Cl1 106.42(7) . . ?
N2 Tm1 Cl1 107.61(6) . . ?
N1 Tm1 Cl1 104.96(7) . . ?
N1 Si1 C3 113.95(14) . . ?
N1 Si1 C4 111.04(15) . . ?
C3 Si1 C4 107.0(2) . . ?
N1 Si1 C1 102.83(15) . . ?
C3 Si1 C1 112.86(18) . . ?
C4 Si1 C1 109.11(19) . . ?
N1 Si1 Si2 35.89(8) . . ?
C3 Si1 Si2 139.86(13) . . ?
C4 Si1 Si2 109.60(14) . . ?
C1 Si1 Si2 69.49(12) . . ?
N1 Si2 C6 113.64(18) . . ?
N1 Si2 C5 112.69(15) . . ?
C6 Si2 C5 107.4(2) . . ?
N1 Si2 C2 104.12(15) . . ?
C6 Si2 C2 109.14(19) . . ?
C5 Si2 C2 109.76(19) . . ?
N1 Si2 Si1 36.00(8) . . ?
C6 Si2 Si1 127.66(18) . . ?
C5 Si2 Si1 122.98(14) . . ?
C2 Si2 Si1 68.19(12) . . ?
N2 Si3 C9 111.36(15) . . ?
N2 Si3 C10 112.86(14) . . ?
C9 Si3 C10 108.6(2) . . ?
N2 Si3 C7 102.95(14) . . ?
C9 Si3 C7 108.7(2) . . ?
C10 Si3 C7 112.23(16) . . ?
N2 Si3 Si4 36.10(8) . . ?
C9 Si3 Si4 110.36(14) . . ?
C10 Si3 Si4 137.84(14) . . ?
C7 Si3 Si4 69.15(11) . . ?
N2 Si4 C11 113.91(15) . . ?
N2 Si4 C12 113.43(14) . . ?
C11 Si4 C12 107.20(18) . . ?
N2 Si4 C8 103.20(14) . . ?
C11 Si4 C8 110.32(17) . . ?
C12 Si4 C8 108.66(19) . . ?
N2 Si4 Si3 36.07(8) . . ?
C11 Si4 Si3 126.40(12) . . ?
C12 Si4 Si3 124.76(13) . . ?
C8 Si4 Si3 67.12(11) . . ?
N3 Si5 C16 113.46(18) . . ?
N3 Si5 C15 114.09(15) . . ?
C16 Si5 C15 106.5(2) . . ?
N3 Si5 C13 102.72(17) . . ?
C16 Si5 C13 109.7(2) . . ?
C15 Si5 C13 110.3(2) . . ?
N3 Si5 Si6 35.72(8) . . ?
C16 Si5 Si6 124.51(14) . . ?
C15 Si5 Si6 127.14(16) . . ?
C13 Si5 Si6 67.02(15) . . ?
N3 Si6 C18 111.53(16) . . ?
N3 Si6 C17 113.23(15) . . ?
C18 Si6 C17 107.8(2) . . ?
N3 Si6 C14 102.45(16) . . ?
C18 Si6 C14 108.7(2) . . ?
C17 Si6 C14 113.08(18) . . ?
N3 Si6 Si5 35.70(8) . . ?
C18 Si6 Si5 110.68(15) . . ?
C17 Si6 Si5 138.15(13) . . ?
C14 Si6 Si5 68.93(13) . . ?
Li1 Cl1 Tm1 171.16(13) . . ?
Si2 N1 Si1 108.11(12) . . ?
Si2 N1 Tm1 130.32(13) . . ?
Si1 N1 Tm1 121.36(13) . . ?
Si3 N2 Si4 107.83(13) . . ?
Si3 N2 Tm1 119.92(12) . . ?
Si4 N2 Tm1 132.02(12) . . ?
Si5 N3 Si6 108.59(13) . . ?
Si5 N3 Tm1 129.94(14) . . ?
Si6 N3 Tm1 121.45(13) . . ?
C21 O1 C20 115.1(4) . . ?
C21 O1 Li1 123.4(3) . . ?
C20 O1 Li1 121.1(3) . . ?
C24' O2 C24 73.5(8) . . ?
C24' O2 C25 74.7(9) . . ?
C24 O2 C25 115.5(3) . . ?
C24' O2 C25' 115.2(8) . . ?
C24 O2 C25' 75.4(6) . . ?
C25 O2 C25' 70.0(6) . . ?
C24' O2 Li1 126.5(7) . . ?
C24 O2 Li1 126.1(3) . . ?
C25 O2 Li1 118.0(3) . . ?
C25' O2 Li1 117.9(5) . . ?
C29' O3 C29 66.6(6) . . ?
C29' O3 C28 90.7(7) . . ?
C29 O3 C28 116.8(4) . . ?
C29' O3 C28' 113.1(8) . . ?
C29 O3 C28' 81.6(6) . . ?
C28 O3 C28' 53.5(6) . . ?
C29' O3 Li1 130.4(7) . . ?
C29 O3 Li1 114.1(3) . . ?
C28 O3 Li1 124.1(3) . . ?
C28' O3 Li1 116.0(5) . . ?
C2 C1 Si1 105.3(2) . . ?
C1 C2 Si2 106.7(2) . . ?
C8 C7 Si3 104.0(2) . . ?
C7 C8 Si4 106.5(2) . . ?
C14 C13 Si5 105.9(3) . . ?
C13 C14 Si6 103.6(2) . . ?
C19 C20 O1 120.0(6) . . ?
O1 C21 C22 115.1(4) . . ?
C24 C23 C24' 62.1(5) . . ?
O2 C24 C23 112.4(4) . . ?
O2 C24 C24' 50.5(6) . . ?
C23 C24 C24' 62.1(6) . . ?
O2 C24 C25' 57.6(4) . . ?
C23 C24 C25' 132.8(6) . . ?
C24' C24 C25' 90.5(8) . . ?
O2 C24' C24 56.0(5) . . ?
O2 C24' C23 111.6(10) . . ?
C24 C24' C23 55.7(6) . . ?
O2 C24' C25 56.4(7) . . ?
C24 C24' C25 93.9(7) . . ?
C23 C24' C25 132.7(9) . . ?
O2 C25 C26 106.8(4) . . ?
O2 C25 C24' 48.9(5) . . ?
C26 C25 C24' 143.8(6) . . ?
O2 C25 C25' 59.8(5) . . ?
C26 C25 C25' 52.4(6) . . ?
C24' C25 C25' 92.3(8) . . ?
C26 C25' O2 101.9(8) . . ?
C26 C25' C25 56.6(6) . . ?
O2 C25' C25 50.3(4) . . ?
C26 C25' C24 139.2(8) . . ?
O2 C25' C24 47.0(4) . . ?
C25 C25' C24 83.4(6) . . ?
C25' C26 C25 71.0(5) . . ?
C28' C27 C28 63.0(7) . . ?
C28' C28 C27 49.9(7) . . ?
C28' C28 O3 68.2(6) . . ?
C27 C28 O3 114.5(5) . . ?
C28' C28 C29' 91.4(8) . . ?
C27 C28 C29' 139.5(6) . . ?
O3 C28 C29' 42.3(4) . . ?
C27 C28' C28 67.1(9) . . ?
C27 C28' O3 121.2(12) . . ?
C28 C28' O3 58.3(6) . . ?
C27 C28' C29 157.9(12) . . ?
C28 C28' C29 92.4(8) . . ?
O3 C28' C29 45.4(4) . . ?
O3 C29 C30 113.9(4) . . ?
O3 C29 C29' 54.2(5) . . ?
C30 C29 C29' 59.8(6) . . ?
O3 C29 C28' 53.0(4) . . ?
C30 C29 C28' 124.3(6) . . ?
C29' C29 C28' 88.2(8) . . ?
O3 C29' C30 117.9(9) . . ?
O3 C29' C29 59.1(5) . . ?
C30 C29' C29 58.9(6) . . ?
O3 C29' C28 47.0(5) . . ?
C30 C29' C28 126.5(10) . . ?
C29 C29' C28 87.5(7) . . ?
C29 C30 C29' 61.3(5) . . ?
O3 Li1 O1 109.5(3) . . ?
O3 Li1 O2 109.0(3) . . ?
O1 Li1 O2 109.4(3) . . ?
O3 Li1 Cl1 106.4(2) . . ?
O1 Li1 Cl1 110.0(2) . . ?
O2 Li1 Cl1 112.5(2) . . ?

loop_
_geom_bond_atom_site_label_1
_geom_bond_atom_site_label_2
_geom_bond_distance
_geom_bond_site_symmetry_2
_geom_bond_publ_flag
Tm1 N3 2.184(2) . ?
Tm1 N2 2.188(2) . ?
Tm1 N1 2.191(2) . ?
Tm1 Cl1 2.5781(8) . ?
Si1 N1 1.725(2) . ?
Si1 C3 1.859(4) . ?
Si1 C4 1.868(4) . ?
Si1 C1 1.871(4) . ?
Si1 Si2 2.7892(13) . ?
Si2 N1 1.720(3) . ?
Si2 C6 1.859(4) . ?
Si2 C5 1.859(4) . ?
Si2 C2 1.884(3) . ?
Si3 N2 1.730(2) . ?
Si3 C9 1.865(4) . ?
Si3 C10 1.871(3) . ?
Si3 C7 1.874(4) . ?
Si3 Si4 2.7964(12) . ?
Si4 N2 1.731(2) . ?
Si4 C11 1.862(3) . ?
Si4 C12 1.866(4) . ?
Si4 C8 1.891(4) . ?
Si5 N3 1.724(2) . ?
Si5 C16 1.848(5) . ?
Si5 C15 1.862(4) . ?
Si5 C13 1.898(4) . ?
Si5 Si6 2.7999(15) . ?
Si6 N3 1.724(3) . ?
Si6 C18 1.855(4) . ?
Si6 C17 1.862(4) . ?
Si6 C14 1.882(4) . ?
Cl1 Li1 2.396(5) . ?
O1 C21 1.412(5) . ?
O1 C20 1.450(6) . ?
O1 Li1 1.928(6) . ?
O2 C24' 1.325(13) . ?
O2 C24 1.424(5) . ?
O2 C25 1.464(5) . ?
O2 C25' 1.645(12) . ?
O2 Li1 1.954(6) . ?
O3 C29' 1.351(12) . ?
O3 C29 1.429(6) . ?
O3 C28 1.468(6) . ?
O3 C28' 1.602(13) . ?
O3 Li1 1.927(5) . ?
C1 C2 1.547(5) . ?
C7 C8 1.541(5) . ?
C13 C14 1.544(6) . ?
C19 C20 1.354(8) . ?
C21 C22 1.455(7) . ?
C23 C24 1.539(7) . ?
C23 C24' 1.646(18) . ?
C24 C24' 1.647(15) . ?
C24 C25' 1.884(17) . ?
C24' C25 1.70(2) . ?
C25 C26 1.578(7) . ?
C25 C25' 1.788(14) . ?
C25' C26 1.499(17) . ?
C27 C28' 1.191(16) . ?
C27 C28 1.434(8) . ?
C28 C28' 1.387(15) . ?
C28 C29' 2.007(17) . ?
C28' C29 1.985(16) . ?
C29 C30 1.492(7) . ?
C29 C29' 1.529(13) . ?
C29' C30 1.506(14) . ?
